data_7064080
loop_
_publ_author_name
'Isaeva, Dilshodakhon K.'
'Topchiy, Maxim A.'
'Drokin, Egor A.'
'Rasskazova, Mariya A.'
'Minaeva, Lidiya I.'
'Smol&#x2019;yakov, Alexander F.'
'Asachenko, Andrey F.'

_publ_section_title
;
 Expanded ring 1,3,5-oxadiazinan-4-ylidene complexes: synthesis and
 catalysis
;
_journal_issue 46
_journal_name_full 'New Journal of Chemistry'
_journal_page_first 20073
_journal_page_last 20080
_journal_paper_doi 10.1039/D5NJ03879K
_journal_volume 49
_journal_year 2025
_chemical_absolute_configuration ad
_chemical_formula_moiety 'C30 H43 Cl N2 O Pd'
_chemical_formula_sum 'C30 H43 Cl N2 O Pd'
_chemical_formula_weight 589.51
_space_group_crystal_system orthorhombic
_space_group_IT_number 29
_space_group_name_Hall 'P 2c -2ac'
_space_group_name_H-M_alt 'P c a 21'
_atom_sites_solution_hydrogens geom
_atom_sites_solution_primary dual
_audit_creation_date 2025-06-18
_audit_creation_method
;
Olex2 1.5
(compiled 2025.05.31 svn.r86d253d1 for OlexSys, GUI svn.r7254)
;
_audit_update_record
;
2025-06-18 deposited with the CCDC.	2025-10-24 downloaded from the CCDC.
;
_cell_angle_alpha 90
_cell_angle_beta 90
_cell_angle_gamma 90
_cell_formula_units_Z 4
_cell_length_a 20.1968(19)
_cell_length_b 11.8241(9)
_cell_length_c 12.3109(9)
_cell_measurement_reflns_used 5508
_cell_measurement_temperature 120
_cell_measurement_theta_max 22.53
_cell_measurement_theta_min 2.59
_cell_volume 2940.0(4)
_computing_cell_refinement 'SAINT V8.40B (?, 2016)'
_computing_data_reduction 'SAINT V8.40B (?, 2016)'
_computing_molecular_graphics 'Olex2 1.5 (Dolomanov et al., 2009)'
_computing_publication_material 'Olex2 1.5 (Dolomanov et al., 2009)'
_computing_structure_refinement 'XL  (Sheldrick, 2008)'
_computing_structure_solution 'SHELXT 2018/2 (Sheldrick, 2018)'
_diffrn_ambient_temperature 120.00
_diffrn_detector_area_resol_mean 8
_diffrn_measured_fraction_theta_full 0.910
_diffrn_measured_fraction_theta_max 0.910
_diffrn_measurement_device_type 'Bruker SMART APEX CCD area detector'
_diffrn_measurement_method '\w and \f scans'
_diffrn_radiation_monochromator graphite
_diffrn_radiation_type MoK\a
_diffrn_radiation_wavelength 0.71073
_diffrn_reflns_av_R_equivalents 0.0508
_diffrn_reflns_av_unetI/netI 0.0726
_diffrn_reflns_Laue_measured_fraction_full 0.910
_diffrn_reflns_Laue_measured_fraction_max 0.910
_diffrn_reflns_limit_h_max 14
_diffrn_reflns_limit_h_min -24
_diffrn_reflns_limit_k_max 9
_diffrn_reflns_limit_k_min -11
_diffrn_reflns_limit_l_max 11
_diffrn_reflns_limit_l_min -14
_diffrn_reflns_number 9403
_diffrn_reflns_point_group_measured_fraction_full 0.778
_diffrn_reflns_point_group_measured_fraction_max 0.778
_diffrn_reflns_theta_full 25.000
_diffrn_reflns_theta_max 25.000
_diffrn_reflns_theta_min 2.017
_diffrn_source 'sealed tube'
_diffrn_standards_number 0
_exptl_absorpt_coefficient_mu 0.746
_exptl_absorpt_correction_T_max 1.0000
_exptl_absorpt_correction_T_min 0.7703
_exptl_absorpt_correction_type none
_exptl_absorpt_process_details
;
SADABS-2016/2 (Bruker,2016/2) was used for absorption correction.
wR2(int) was 0.1790 before and 0.0638 after correction.
The Ratio of minimum to maximum transmission is 0.7703.
The \l/2 correction factor is Not present.
;
_exptl_crystal_colour colourless
_exptl_crystal_colour_primary colourless
_exptl_crystal_density_diffrn 1.332
_exptl_crystal_description plate
_exptl_crystal_F_000 1232
_exptl_crystal_size_max 0.5
_exptl_crystal_size_mid 0.1
_exptl_crystal_size_min 0.03
_refine_diff_density_max 1.410
_refine_diff_density_min -0.737
_refine_diff_density_rms 0.123
_refine_ls_abs_structure_details
;
 Flack x determined using 1028 quotients [(I+)-(I-)]/[(I+)+(I-)]
 (Parsons, Flack and Wagner, Acta Cryst. B69 (2013) 249-259).
;
_refine_ls_abs_structure_Flack 0.07(4)
_refine_ls_extinction_method none
_refine_ls_goodness_of_fit_ref 1.043
_refine_ls_hydrogen_treatment constr
_refine_ls_matrix_type full
_refine_ls_number_parameters 162
_refine_ls_number_reflns 4028
_refine_ls_number_restraints 1
_refine_ls_restrained_S_all 1.043
_refine_ls_R_factor_all 0.0910
_refine_ls_R_factor_gt 0.0739
_refine_ls_shift/su_max 0.000
_refine_ls_shift/su_mean 0.000
_refine_ls_structure_factor_coef Fsqd
_refine_ls_weighting_details 'w=1/[\s^2^(Fo^2^)+(0.0927P)^2^+15.4630P] where P=(Fo^2^+2Fc^2^)/3'
_refine_ls_weighting_scheme calc
_refine_ls_wR_factor_gt 0.1865
_refine_ls_wR_factor_ref 0.1984
_reflns_Friedel_coverage 0.626
_reflns_Friedel_fraction_full 0.633
_reflns_Friedel_fraction_max 0.633
_reflns_number_gt 3249
_reflns_number_total 4028
_reflns_threshold_expression 'I > 2\s(I)'
_cod_data_source_file d5nj03879k2.cif
_cod_data_source_block a_CCDC3
_cod_depositor_comments 'Adding full bibliography for 7064076--7064082.cif.'
_cod_database_code 7064080
_shelx_shelxl_version_number 2018/3
_shelx_space_group_comment
;
The symmetry employed for this shelxl refinement is uniquely defined
by the following loop, which should always be used as a source of
symmetry information in preference to the above space-group names.
They are only intended as comments.
;
_shelx_estimated_absorpt_t_max 0.978
_shelx_estimated_absorpt_t_min 0.707
_olex2_refinement_description
;
1. Fixed Uiso
 At 1.2 times of:
  All C(H) groups, All C(H,H) groups
 At 1.5 times of:
  All C(H,H,H) groups
2. Uiso/Uaniso restraints and constraints
Uanis(C2) = Uanis(C1) = Uanis(C6) = Uanis(C5) = Uanis(C4) = Uanis(C3)
Uanis(C14) = Uanis(C19) = Uanis(C18) = Uanis(C17) = Uanis(C16) = Uanis(C15)
Uanis(C21) = Uanis(C20) = Uanis(C22)
Uanis(C9) = Uanis(C7) = Uanis(C8)
Uanis(C28) = Uanis(C27) = Uanis(C26)
Uanis(C7) = Uanis(C9) = Uanis(C8) = Uanis(C12) = Uanis(C10) = Uanis(C13) =
Uanis(C24) = Uanis(C23) = Uanis(C25) = Uanis(C22) = Uanis(C20) = Uanis(C21)
3.a Ternary CH refined with riding coordinates:
 C10(H10), C27(H27), C20(H20), C7(H7), C23(H23)
3.b Secondary CH2 refined with riding coordinates:
 C005(H00A,H00B), C008(H00C,H00D), C28(H28A,H28B), C26(H26A,H26B)
3.c Aromatic/amide H refined with riding coordinates:
 C5(H5), C4(H4), C3(H3), C18(H18), C17(H17), C16(H16)
3.d Fitted hexagon refined as free rotating group:
 C2(C1,C6,C5,C4,C3), C19(C18,C17,C16,C15,C14)
3.e Idealised Me refined as rotating group:
 C12(H12A,H12B,H12C), C8(H8A,H8B,H8C), C25(H25A,H25B,H25C), C13(H13A,H13B,
 H13C), C21(H21A,H21B,H21C), C24(H24A,H24B,H24C), C22(H22A,H22B,H22C), C9(H9A,
 H9B,H9C)
;
_olex2_submission_special_instructions 'No special instructions were received'

loop_
_space_group_symop_operation_xyz
'x, y, z'
'-x, -y, z+1/2'
'x+1/2, -y, z'
'-x+1/2, y, z+1/2'

loop_
_atom_site_label
_atom_site_type_symbol
_atom_site_fract_x
_atom_site_fract_y
_atom_site_fract_z
_atom_site_U_iso_or_equiv
_atom_site_adp_type
_atom_site_occupancy
_atom_site_site_symmetry_order
_atom_site_calc_flag
_atom_site_refinement_flags_posn
_atom_site_refinement_flags_adp
_atom_site_refinement_flags_occupancy
_atom_site_disorder_assembly
_atom_site_disorder_group
Pd1 Pd 0.64946(4) 0.31815(8) 0.60468(14) 0.0406(4) Uani 1 1 d . . . . .
Cl1 Cl 0.7611(2) 0.3449(6) 0.5618(4) 0.0857(18) Uani 1 1 d . . . . .
O1 O 0.5913(4) 0.2084(8) 0.2414(8) 0.037(2) Uani 1 1 d . . . . .
N2 N 0.6041(5) 0.3463(10) 0.3739(10) 0.038(3) Uani 1 1 d . . . . .
C005 C 0.6047(8) 0.3241(13) 0.2623(12) 0.046(4) Uani 1 1 d . . . . .
H00A H 0.648551 0.344150 0.231973 0.055 Uiso 1 1 calc R U . . .
H00B H 0.570943 0.371550 0.225806 0.055 Uiso 1 1 calc R U . . .
N1 N 0.6456(5) 0.1683(10) 0.4073(9) 0.031(3) Uani 1 1 d . . . . .
C008 C 0.6440(6) 0.1468(15) 0.2922(13) 0.044(4) Uani 1 1 d . . . . .
H00C H 0.686799 0.169575 0.259473 0.053 Uiso 1 1 calc R U . . .
H00D H 0.637879 0.064881 0.279237 0.053 Uiso 1 1 calc R U . . .
C10 C 0.5381(11) 0.065(3) 0.524(2) 0.104(2) Uani 1 1 d . . . . .
H10 H 0.539519 0.149122 0.519046 0.125 Uiso 1 1 calc R U . . .
C00D C 0.6281(6) 0.2708(12) 0.4491(12) 0.030(3) Uani 1 1 d . . . . .
C12 C 0.4946(10) 0.036(2) 0.621(2) 0.104(2) Uani 1 1 d . . . . .
H12A H 0.483700 -0.044984 0.619736 0.157 Uiso 1 1 calc R U . . .
H12B H 0.453750 0.080310 0.618170 0.157 Uiso 1 1 calc R U . . .
H12C H 0.518413 0.053262 0.688665 0.157 Uiso 1 1 calc R U . . .
C2 C 0.7260(7) 0.0324(11) 0.4818(10) 0.081(3) Uani 1 1 d G . . . .
C1 C 0.6624(8) 0.0772(9) 0.4754(10) 0.081(3) Uani 1 1 d G . . . .
C6 C 0.6102(6) 0.0234(10) 0.5276(12) 0.081(3) Uani 1 1 d G . . . .
C5 C 0.6214(6) -0.0752(10) 0.5863(11) 0.081(3) Uani 1 1 d G . . . .
H5 H 0.585726 -0.111989 0.621956 0.097 Uiso 1 1 calc R U . . .
C4 C 0.6850(7) -0.1200(8) 0.5927(11) 0.081(3) Uani 1 1 d G . . . .
H4 H 0.692654 -0.187341 0.632821 0.097 Uiso 1 1 calc R U . . .
C3 C 0.7372(5) -0.0661(11) 0.5405(11) 0.081(3) Uani 1 1 d G . . . .
H3 H 0.780625 -0.096739 0.544916 0.097 Uiso 1 1 calc R U . . .
C27 C 0.6046(13) 0.316(3) 0.760(2) 0.132(8) Uani 1 1 d . . . . .
H27 H 0.602074 0.241793 0.798492 0.159 Uiso 1 1 calc R U . . .
C20 C 0.6817(12) 0.556(3) 0.373(2) 0.104(2) Uani 1 1 d . . . . .
H20 H 0.698588 0.476984 0.367779 0.125 Uiso 1 1 calc R U . . .
C7 C 0.7811(11) 0.087(3) 0.424(2) 0.104(2) Uani 1 1 d . . . . .
H7 H 0.766486 0.163730 0.400176 0.125 Uiso 1 1 calc R U . . .
C28 C 0.5574(12) 0.337(3) 0.679(2) 0.132(8) Uani 1 1 d . . . . .
H28A H 0.538049 0.414366 0.678178 0.159 Uiso 1 1 calc R U . . .
H28B H 0.524527 0.276891 0.666087 0.159 Uiso 1 1 calc R U . . .
C19 C 0.6098(4) 0.5497(10) 0.4156(11) 0.065(2) Uani 1 1 d G . . . .
C18 C 0.5793(5) 0.6492(8) 0.4488(11) 0.065(2) Uani 1 1 d G . . . .
H18 H 0.604001 0.717391 0.452677 0.078 Uiso 1 1 calc R U . . .
C17 C 0.5125(5) 0.6488(8) 0.4765(11) 0.065(2) Uani 1 1 d G . . . .
H17 H 0.491668 0.716806 0.499213 0.078 Uiso 1 1 calc R U . . .
C16 C 0.4764(4) 0.5490(10) 0.4709(11) 0.065(2) Uani 1 1 d G . . . .
H16 H 0.430762 0.548745 0.489746 0.078 Uiso 1 1 calc R U . . .
C15 C 0.5069(5) 0.4495(8) 0.4376(11) 0.065(2) Uani 1 1 d G . . . .
C14 C 0.5736(5) 0.4498(8) 0.4099(11) 0.065(2) Uani 1 1 d G . . . .
C8 C 0.8025(11) 0.019(2) 0.324(2) 0.104(2) Uani 1 1 d . . . . .
H8A H 0.828503 -0.046322 0.346303 0.157 Uiso 1 1 calc R U . . .
H8B H 0.829399 0.067715 0.276306 0.157 Uiso 1 1 calc R U . . .
H8C H 0.763104 -0.005986 0.283966 0.157 Uiso 1 1 calc R U . . .
C25 C 0.4289(12) 0.344(2) 0.306(2) 0.104(2) Uani 1 1 d . . . . .
H25A H 0.408974 0.418190 0.293231 0.157 Uiso 1 1 calc R U . . .
H25B H 0.394315 0.285666 0.304130 0.157 Uiso 1 1 calc R U . . .
H25C H 0.461771 0.328136 0.249475 0.157 Uiso 1 1 calc R U . . .
C13 C 0.5054(11) 0.020(2) 0.415(2) 0.104(2) Uani 1 1 d . . . . .
H13A H 0.503769 -0.063277 0.416354 0.157 Uiso 1 1 calc R U . . .
H13B H 0.531900 0.044472 0.352649 0.157 Uiso 1 1 calc R U . . .
H13C H 0.460344 0.049618 0.408261 0.157 Uiso 1 1 calc R U . . .
C23 C 0.4616(12) 0.343(2) 0.414(2) 0.104(2) Uani 1 1 d . . . . .
H23 H 0.492025 0.276145 0.413558 0.125 Uiso 1 1 calc R U . . .
C26 C 0.6602(12) 0.375(3) 0.770(2) 0.132(8) Uani 1 1 d . . . . .
H26A H 0.695995 0.339323 0.813392 0.159 Uiso 1 1 calc R U . . .
H26B H 0.655493 0.457073 0.783290 0.159 Uiso 1 1 calc R U . . .
C21 C 0.6858(11) 0.606(2) 0.266(2) 0.104(2) Uani 1 1 d . . . . .
H21A H 0.697654 0.547417 0.213486 0.157 Uiso 1 1 calc R U . . .
H21B H 0.719671 0.665265 0.266229 0.157 Uiso 1 1 calc R U . . .
H21C H 0.642863 0.638783 0.246917 0.157 Uiso 1 1 calc R U . . .
C24 C 0.4147(12) 0.323(2) 0.505(2) 0.104(2) Uani 1 1 d . . . . .
H24A H 0.436669 0.340248 0.573773 0.157 Uiso 1 1 calc R U . . .
H24B H 0.400467 0.244074 0.504213 0.157 Uiso 1 1 calc R U . . .
H24C H 0.376102 0.372572 0.495919 0.157 Uiso 1 1 calc R U . . .
C22 C 0.7247(11) 0.618(2) 0.456(2) 0.104(2) Uani 1 1 d . . . . .
H22A H 0.728134 0.697573 0.436368 0.157 Uiso 1 1 calc R U . . .
H22B H 0.768950 0.583595 0.457119 0.157 Uiso 1 1 calc R U . . .
H22C H 0.704653 0.610851 0.528437 0.157 Uiso 1 1 calc R U . . .
C9 C 0.8443(10) 0.100(2) 0.494(2) 0.104(2) Uani 1 1 d . . . . .
H9A H 0.846735 0.177190 0.522550 0.157 Uiso 1 1 calc R U . . .
H9B H 0.883393 0.084498 0.449367 0.157 Uiso 1 1 calc R U . . .
H9C H 0.842746 0.046234 0.554728 0.157 Uiso 1 1 calc R U . . .

loop_
_atom_site_aniso_label
_atom_site_aniso_U_11
_atom_site_aniso_U_22
_atom_site_aniso_U_33
_atom_site_aniso_U_23
_atom_site_aniso_U_13
_atom_site_aniso_U_12
Pd1 0.0450(5) 0.0495(7) 0.0273(5) -0.0128(7) -0.0024(7) 0.0063(4)
Cl1 0.048(2) 0.150(5) 0.059(3) -0.041(3) -0.0059(19) -0.013(3)
O1 0.039(5) 0.043(7) 0.029(5) -0.012(4) 0.000(4) -0.004(4)
N2 0.039(6) 0.036(8) 0.039(8) -0.006(6) -0.009(5) -0.002(5)
C005 0.059(9) 0.044(11) 0.034(9) 0.013(7) 0.018(7) 0.009(7)
N1 0.038(6) 0.032(8) 0.024(6) -0.004(5) 0.002(5) 0.003(5)
C008 0.039(7) 0.064(11) 0.031(8) -0.016(7) -0.006(6) 0.006(7)
C10 0.077(4) 0.130(7) 0.106(6) -0.014(5) -0.003(4) 0.000(4)
C00D 0.023(6) 0.036(9) 0.031(8) 0.001(7) -0.001(5) 0.001(6)
C12 0.077(4) 0.130(7) 0.106(6) -0.014(5) -0.003(4) 0.000(4)
C2 0.131(7) 0.051(5) 0.061(6) -0.020(4) -0.038(5) 0.016(4)
C1 0.131(7) 0.051(5) 0.061(6) -0.020(4) -0.038(5) 0.016(4)
C6 0.131(7) 0.051(5) 0.061(6) -0.020(4) -0.038(5) 0.016(4)
C5 0.131(7) 0.051(5) 0.061(6) -0.020(4) -0.038(5) 0.016(4)
C4 0.131(7) 0.051(5) 0.061(6) -0.020(4) -0.038(5) 0.016(4)
C3 0.131(7) 0.051(5) 0.061(6) -0.020(4) -0.038(5) 0.016(4)
C27 0.080(9) 0.27(2) 0.049(8) -0.054(11) 0.016(7) -0.027(12)
C20 0.077(4) 0.130(7) 0.106(6) -0.014(5) -0.003(4) 0.000(4)
C7 0.077(4) 0.130(7) 0.106(6) -0.014(5) -0.003(4) 0.000(4)
C28 0.080(9) 0.27(2) 0.049(8) -0.054(11) 0.016(7) -0.027(12)
C19 0.064(4) 0.053(5) 0.077(6) -0.003(4) -0.016(4) 0.025(3)
C18 0.064(4) 0.053(5) 0.077(6) -0.003(4) -0.016(4) 0.025(3)
C17 0.064(4) 0.053(5) 0.077(6) -0.003(4) -0.016(4) 0.025(3)
C16 0.064(4) 0.053(5) 0.077(6) -0.003(4) -0.016(4) 0.025(3)
C15 0.064(4) 0.053(5) 0.077(6) -0.003(4) -0.016(4) 0.025(3)
C14 0.064(4) 0.053(5) 0.077(6) -0.003(4) -0.016(4) 0.025(3)
C8 0.077(4) 0.130(7) 0.106(6) -0.014(5) -0.003(4) 0.000(4)
C25 0.077(4) 0.130(7) 0.106(6) -0.014(5) -0.003(4) 0.000(4)
C13 0.077(4) 0.130(7) 0.106(6) -0.014(5) -0.003(4) 0.000(4)
C23 0.077(4) 0.130(7) 0.106(6) -0.014(5) -0.003(4) 0.000(4)
C26 0.080(9) 0.27(2) 0.049(8) -0.054(11) 0.016(7) -0.027(12)
C21 0.077(4) 0.130(7) 0.106(6) -0.014(5) -0.003(4) 0.000(4)
C24 0.077(4) 0.130(7) 0.106(6) -0.014(5) -0.003(4) 0.000(4)
C22 0.077(4) 0.130(7) 0.106(6) -0.014(5) -0.003(4) 0.000(4)
C9 0.077(4) 0.130(7) 0.106(6) -0.014(5) -0.003(4) 0.000(4)

loop_
_atom_type_symbol
_atom_type_description
_atom_type_scat_dispersion_real
_atom_type_scat_dispersion_imag
_atom_type_scat_source
C C 0.0033 0.0016 'International Tables Vol C Tables 4.2.6.8 and 6.1.1.4'
H H 0.0000 0.0000 'International Tables Vol C Tables 4.2.6.8 and 6.1.1.4'
Cl Cl 0.1484 0.1585 'International Tables Vol C Tables 4.2.6.8 and 6.1.1.4'
N N 0.0061 0.0033 'International Tables Vol C Tables 4.2.6.8 and 6.1.1.4'
O O 0.0106 0.0060 'International Tables Vol C Tables 4.2.6.8 and 6.1.1.4'
Pd Pd -0.9988 1.0072 'International Tables Vol C Tables 4.2.6.8 and 6.1.1.4'

loop_
_geom_angle_atom_site_label_1
_geom_angle_atom_site_label_2
_geom_angle_atom_site_label_3
_geom_angle
_geom_angle_site_symmetry_1
_geom_angle_site_symmetry_3
_geom_angle_publ_flag
C00D Pd1 Cl1 91.6(4) . . ?
C00D Pd1 C27 139.0(8) . . ?
C00D Pd1 C28 104.8(8) . . ?
C00D Pd1 C26 173.3(8) . . ?
C27 Pd1 Cl1 128.2(7) . . ?
C27 Pd1 C26 36.1(9) . . ?
C28 Pd1 Cl1 160.8(8) . . ?
C28 Pd1 C27 38.9(10) . . ?
C28 Pd1 C26 68.8(9) . . ?
C26 Pd1 Cl1 94.3(6) . . ?
C005 O1 C008 105.6(11) . . ?
C005 N2 C14 117.7(12) . . ?
C00D N2 C005 122.5(12) . . ?
C00D N2 C14 119.7(12) . . ?
O1 C005 H00A 109.5 . . ?
O1 C005 H00B 109.5 . . ?
N2 C005 O1 110.9(12) . . ?
N2 C005 H00A 109.5 . . ?
N2 C005 H00B 109.5 . . ?
H00A C005 H00B 108.1 . . ?
C00D N1 C008 121.5(12) . . ?
C00D N1 C1 121.3(12) . . ?
C1 N1 C008 117.1(12) . . ?
O1 C008 N1 110.8(11) . . ?
O1 C008 H00C 109.5 . . ?
O1 C008 H00D 109.5 . . ?
N1 C008 H00C 109.5 . . ?
N1 C008 H00D 109.5 . . ?
H00C C008 H00D 108.1 . . ?
C12 C10 H10 107.0 . . ?
C12 C10 C6 117(2) . . ?
C12 C10 C13 110(2) . . ?
C6 C10 H10 107.0 . . ?
C6 C10 C13 108.0(19) . . ?
C13 C10 H10 107.0 . . ?
N2 C00D Pd1 121.9(10) . . ?
N1 C00D Pd1 122.9(10) . . ?
N1 C00D N2 114.5(13) . . ?
C10 C12 H12A 109.5 . . ?
C10 C12 H12B 109.5 . . ?
C10 C12 H12C 109.5 . . ?
H12A C12 H12B 109.5 . . ?
H12A C12 H12C 109.5 . . ?
H12B C12 H12C 109.5 . . ?
C1 C2 C3 120.0 . . ?
C1 C2 C7 120.3(15) . . ?
C3 C2 C7 119.6(15) . . ?
C2 C1 N1 123.3(11) . . ?
C2 C1 C6 120.0 . . ?
C6 C1 N1 116.2(11) . . ?
C1 C6 C10 124.2(15) . . ?
C5 C6 C10 115.8(15) . . ?
C5 C6 C1 120.0 . . ?
C6 C5 H5 120.0 . . ?
C6 C5 C4 120.0 . . ?
C4 C5 H5 120.0 . . ?
C5 C4 H4 120.0 . . ?
C3 C4 C5 120.0 . . ?
C3 C4 H4 120.0 . . ?
C2 C3 H3 120.0 . . ?
C4 C3 C2 120.0 . . ?
C4 C3 H3 120.0 . . ?
Pd1 C27 H27 117.3 . . ?
C28 C27 Pd1 69.4(15) . . ?
C28 C27 H27 117.3 . . ?
C26 C27 Pd1 73.6(16) . . ?
C26 C27 H27 117.3 . . ?
C26 C27 C28 123(3) . . ?
C19 C20 H20 107.3 . . ?
C21 C20 H20 107.3 . . ?
C21 C20 C19 112(2) . . ?
C21 C20 C22 113(2) . . ?
C22 C20 H20 107.3 . . ?
C22 C20 C19 110(2) . . ?
C2 C7 H7 108.5 . . ?
C2 C7 C8 112(2) . . ?
C2 C7 C9 114(2) . . ?
C8 C7 H7 108.5 . . ?
C8 C7 C9 106(2) . . ?
C9 C7 H7 108.5 . . ?
Pd1 C28 H28A 116.4 . . ?
Pd1 C28 H28B 116.4 . . ?
C27 C28 Pd1 71.7(15) . . ?
C27 C28 H28A 116.4 . . ?
C27 C28 H28B 116.4 . . ?
H28A C28 H28B 113.4 . . ?
C18 C19 C20 118.3(13) . . ?
C18 C19 C14 120.0 . . ?
C14 C19 C20 121.4(13) . . ?
C19 C18 H18 120.0 . . ?
C19 C18 C17 120.0 . . ?
C17 C18 H18 120.0 . . ?
C18 C17 H17 120.0 . . ?
C16 C17 C18 120.0 . . ?
C16 C17 H17 120.0 . . ?
C17 C16 H16 120.0 . . ?
C17 C16 C15 120.0 . . ?
C15 C16 H16 120.0 . . ?
C16 C15 C23 118.1(11) . . ?
C14 C15 C16 120.0 . . ?
C14 C15 C23 121.2(12) . . ?
C19 C14 N2 120.9(9) . . ?
C15 C14 N2 119.1(9) . . ?
C15 C14 C19 120.0 . . ?
C7 C8 H8A 109.5 . . ?
C7 C8 H8B 109.5 . . ?
C7 C8 H8C 109.5 . . ?
H8A C8 H8B 109.5 . . ?
H8A C8 H8C 109.5 . . ?
H8B C8 H8C 109.5 . . ?
H25A C25 H25B 109.5 . . ?
H25A C25 H25C 109.5 . . ?
H25B C25 H25C 109.5 . . ?
C23 C25 H25A 109.5 . . ?
C23 C25 H25B 109.5 . . ?
C23 C25 H25C 109.5 . . ?
C10 C13 H13A 109.5 . . ?
C10 C13 H13B 109.5 . . ?
C10 C13 H13C 109.5 . . ?
H13A C13 H13B 109.5 . . ?
H13A C13 H13C 109.5 . . ?
H13B C13 H13C 109.5 . . ?
C15 C23 H23 105.9 . . ?
C25 C23 C15 115(2) . . ?
C25 C23 H23 105.9 . . ?
C24 C23 C15 111(2) . . ?
C24 C23 C25 113(2) . . ?
C24 C23 H23 105.9 . . ?
Pd1 C26 H26A 116.6 . . ?
Pd1 C26 H26B 116.6 . . ?
C27 C26 Pd1 70.3(15) . . ?
C27 C26 H26A 116.6 . . ?
C27 C26 H26B 116.6 . . ?
H26A C26 H26B 113.6 . . ?
C20 C21 H21A 109.5 . . ?
C20 C21 H21B 109.5 . . ?
C20 C21 H21C 109.5 . . ?
H21A C21 H21B 109.5 . . ?
H21A C21 H21C 109.5 . . ?
H21B C21 H21C 109.5 . . ?
C23 C24 H24A 109.5 . . ?
C23 C24 H24B 109.5 . . ?
C23 C24 H24C 109.5 . . ?
H24A C24 H24B 109.5 . . ?
H24A C24 H24C 109.5 . . ?
H24B C24 H24C 109.5 . . ?
C20 C22 H22A 109.5 . . ?
C20 C22 H22B 109.5 . . ?
C20 C22 H22C 109.5 . . ?
H22A C22 H22B 109.5 . . ?
H22A C22 H22C 109.5 . . ?
H22B C22 H22C 109.5 . . ?
C7 C9 H9A 109.5 . . ?
C7 C9 H9B 109.5 . . ?
C7 C9 H9C 109.5 . . ?
H9A C9 H9B 109.5 . . ?
H9A C9 H9C 109.5 . . ?
H9B C9 H9C 109.5 . . ?

loop_
_geom_bond_atom_site_label_1
_geom_bond_atom_site_label_2
_geom_bond_distance
_geom_bond_site_symmetry_2
_geom_bond_publ_flag
Pd1 Cl1 2.336(5) . ?
Pd1 C00D 2.041(14) . ?
Pd1 C27 2.12(3) . ?
Pd1 C28 2.09(2) . ?
Pd1 C26 2.16(2) . ?
O1 C005 1.419(18) . ?
O1 C008 1.433(17) . ?
N2 C005 1.399(19) . ?
N2 C00D 1.374(19) . ?
N2 C14 1.440(14) . ?
C005 H00A 0.9900 . ?
C005 H00B 0.9900 . ?
N1 C008 1.441(19) . ?
N1 C00D 1.363(18) . ?
N1 C1 1.407(15) . ?
C008 H00C 0.9900 . ?
C008 H00D 0.9900 . ?
C10 H10 1.0000 . ?
C10 C12 1.52(3) . ?
C10 C6 1.54(2) . ?
C10 C13 1.59(3) . ?
C12 H12A 0.9800 . ?
C12 H12B 0.9800 . ?
C12 H12C 0.9800 . ?
C2 C1 1.3900 . ?
C2 C3 1.3900 . ?
C2 C7 1.47(3) . ?
C1 C6 1.3900 . ?
C6 C5 1.3900 . ?
C5 H5 0.9500 . ?
C5 C4 1.3900 . ?
C4 H4 0.9500 . ?
C4 C3 1.3900 . ?
C3 H3 0.9500 . ?
C27 H27 1.0000 . ?
C27 C28 1.40(4) . ?
C27 C26 1.33(4) . ?
C20 H20 1.0000 . ?
C20 C19 1.54(3) . ?
C20 C21 1.45(3) . ?
C20 C22 1.52(3) . ?
C7 H7 1.0000 . ?
C7 C8 1.53(4) . ?
C7 C9 1.55(3) . ?
C28 H28A 0.9900 . ?
C28 H28B 0.9900 . ?
C19 C18 1.3900 . ?
C19 C14 1.3900 . ?
C18 H18 0.9500 . ?
C18 C17 1.3900 . ?
C17 H17 0.9500 . ?
C17 C16 1.3900 . ?
C16 H16 0.9500 . ?
C16 C15 1.3900 . ?
C15 C14 1.3900 . ?
C15 C23 1.58(3) . ?
C8 H8A 0.9800 . ?
C8 H8B 0.9800 . ?
C8 H8C 0.9800 . ?
C25 H25A 0.9800 . ?
C25 H25B 0.9800 . ?
C25 H25C 0.9800 . ?
C25 C23 1.48(4) . ?
C13 H13A 0.9800 . ?
C13 H13B 0.9800 . ?
C13 H13C 0.9800 . ?
C23 H23 1.0000 . ?
C23 C24 1.48(3) . ?
C26 H26A 0.9900 . ?
C26 H26B 0.9900 . ?
C21 H21A 0.9800 . ?
C21 H21B 0.9800 . ?
C21 H21C 0.9800 . ?
C24 H24A 0.9800 . ?
C24 H24B 0.9800 . ?
C24 H24C 0.9800 . ?
C22 H22A 0.9800 . ?
C22 H22B 0.9800 . ?
C22 H22C 0.9800 . ?
C9 H9A 0.9800 . ?
C9 H9B 0.9800 . ?
C9 H9C 0.9800 . ?

loop_
_geom_torsion_atom_site_label_1
_geom_torsion_atom_site_label_2
_geom_torsion_atom_site_label_3
_geom_torsion_atom_site_label_4
_geom_torsion
_geom_torsion_site_symmetry_1
_geom_torsion_site_symmetry_2
_geom_torsion_site_symmetry_3
_geom_torsion_site_symmetry_4
_geom_torsion_publ_flag
C005 O1 C008 N1 60.2(15) . . . . ?
C005 N2 C00D Pd1 163.7(11) . . . . ?
C005 N2 C00D N1 -7.1(18) . . . . ?
C005 N2 C14 C19 -87.3(13) . . . . ?
C005 N2 C14 C15 91.6(14) . . . . ?
N1 C1 C6 C10 -6.5(16) . . . . ?
N1 C1 C6 C5 172.6(11) . . . . ?
C008 O1 C005 N2 -62.0(15) . . . . ?
C008 N1 C00D Pd1 -165.3(10) . . . . ?
C008 N1 C00D N2 5.3(17) . . . . ?
C008 N1 C1 C2 71.0(13) . . . . ?
C008 N1 C1 C6 -101.3(11) . . . . ?
C10 C6 C5 C4 179.2(15) . . . . ?
C00D N2 C005 O1 37.1(19) . . . . ?
C00D N2 C14 C19 96.0(13) . . . . ?
C00D N2 C14 C15 -85.1(13) . . . . ?
C00D N1 C008 O1 -33.5(18) . . . . ?
C00D N1 C1 C2 -112.2(11) . . . . ?
C00D N1 C1 C6 75.4(13) . . . . ?
C12 C10 C6 C1 -151.7(17) . . . . ?
C12 C10 C6 C5 29(3) . . . . ?
C2 C1 C6 C10 -179.1(16) . . . . ?
C2 C1 C6 C5 0.0 . . . . ?
C1 N1 C008 O1 143.2(13) . . . . ?
C1 N1 C00D Pd1 18.1(16) . . . . ?
C1 N1 C00D N2 -171.2(12) . . . . ?
C1 C2 C3 C4 0.0 . . . . ?
C1 C2 C7 C8 -106(2) . . . . ?
C1 C2 C7 C9 134.4(18) . . . . ?
C1 C6 C5 C4 0.0 . . . . ?
C6 C5 C4 C3 0.0 . . . . ?
C5 C4 C3 C2 0.0 . . . . ?
C3 C2 C1 N1 -172.1(12) . . . . ?
C3 C2 C1 C6 0.0 . . . . ?
C3 C2 C7 C8 72(2) . . . . ?
C3 C2 C7 C9 -47(3) . . . . ?
C20 C19 C18 C17 173.3(16) . . . . ?
C20 C19 C14 N2 5.9(17) . . . . ?
C20 C19 C14 C15 -173.1(16) . . . . ?
C7 C2 C1 N1 6.1(17) . . . . ?
C7 C2 C1 C6 178.1(16) . . . . ?
C7 C2 C3 C4 -178.1(16) . . . . ?
C28 C27 C26 Pd1 -51(3) . . . . ?
C19 C18 C17 C16 0.0 . . . . ?
C18 C19 C14 N2 178.9(13) . . . . ?
C18 C19 C14 C15 0.0 . . . . ?
C18 C17 C16 C15 0.0 . . . . ?
C17 C16 C15 C14 0.0 . . . . ?
C17 C16 C15 C23 -170.2(16) . . . . ?
C16 C15 C14 N2 -179.0(13) . . . . ?
C16 C15 C14 C19 0.0 . . . . ?
C16 C15 C23 C25 80(2) . . . . ?
C16 C15 C23 C24 -49(2) . . . . ?
C14 N2 C005 O1 -139.5(11) . . . . ?
C14 N2 C00D Pd1 -19.7(16) . . . . ?
C14 N2 C00D N1 169.5(10) . . . . ?
C14 C19 C18 C17 0.0 . . . . ?
C14 C15 C23 C25 -90(2) . . . . ?
C14 C15 C23 C24 140.9(17) . . . . ?
C13 C10 C6 C1 83(2) . . . . ?
C13 C10 C6 C5 -96(2) . . . . ?
C23 C15 C14 N2 -9.0(17) . . . . ?
C23 C15 C14 C19 169.9(17) . . . . ?
C26 C27 C28 Pd1 52(3) . . . . ?
C21 C20 C19 C18 -74(2) . . . . ?
C21 C20 C19 C14 100(2) . . . . ?
C22 C20 C19 C18 52(2) . . . . ?
C22 C20 C19 C14 -134.4(18) . . . . ?
